data_7134060
loop_
_publ_author_name
'Chatterjee, Abhijit'
'Narayanan, Sundaravalli'
'Thorat, Sachin'
'Malik, Ajay J.'
'Ambhore, Madan Digambar'
'Narayanan, Aswini'
'Sihag, Anil Kumar'
'Sukumaran, Santhosh Babu'
'Lahiri, Mayurika'
'Hazra, Partha'

_publ_section_title
;
 Multifunctional Luminogens with Synergy of Aggregation-Induced Delayed
 Fluorescence, Two-Photon Absorption and Photocurrent Generation
;
_journal_name_full 'Chemical Communications'
_journal_paper_doi 10.1039/D4CC05113K
_journal_year 2025
_chemical_formula_moiety 'C29 H24 N2 O4'
_chemical_formula_sum 'C29 H24 N2 O4'
_chemical_formula_weight 464.50
_space_group_crystal_system triclinic
_space_group_IT_number 2
_space_group_name_Hall '-P 1'
_space_group_name_H-M_alt 'P -1'
_atom_sites_solution_hydrogens geom
_audit_creation_date 2024-12-10
_audit_creation_method
;
Olex2 1.5
(compiled 2024.02.16 svn.r378c4104 for OlexSys, GUI svn.r6928)
;
_audit_update_record
;
2024-12-10 deposited with the CCDC.	2024-12-17 downloaded from the CCDC.
;
_cell_angle_alpha 72.17(3)
_cell_angle_beta 74.47(3)
_cell_angle_gamma 87.49(4)
_cell_formula_units_Z 4
_cell_length_a 11.184(11)
_cell_length_b 13.742(13)
_cell_length_c 16.798(17)
_cell_measurement_reflns_used 2727
_cell_measurement_temperature 100(2)
_cell_measurement_theta_max 21.28
_cell_measurement_theta_min 2.32
_cell_volume 2366(4)
_computing_cell_refinement 'Bruker SAINT'
_computing_data_collection 'Bruker APEX2'
_computing_data_reduction 'Bruker SAINT'
_computing_molecular_graphics 'Olex2 1.5 (Dolomanov et al., 2009)'
_computing_publication_material 'Olex2 1.5 (Dolomanov et al., 2009)'
_computing_structure_refinement 'SHELXL-2019/1 (Sheldrick, 2019)'
_computing_structure_solution 'SHELXS-97 (Sheldrick 2008)'
_diffrn_ambient_temperature 100(2)
_diffrn_measured_fraction_theta_full 0.999
_diffrn_measured_fraction_theta_max 0.999
_diffrn_measurement_device_type 'Bruker APEX-II CCD'
_diffrn_measurement_method '\f and \w scans'
_diffrn_radiation_type MoK\a
_diffrn_radiation_wavelength 0.71073
_diffrn_reflns_av_R_equivalents 0.0654
_diffrn_reflns_av_unetI/netI 0.0620
_diffrn_reflns_Laue_measured_fraction_full 0.999
_diffrn_reflns_Laue_measured_fraction_max 0.999
_diffrn_reflns_limit_h_max 11
_diffrn_reflns_limit_h_min -11
_diffrn_reflns_limit_k_max 14
_diffrn_reflns_limit_k_min -14
_diffrn_reflns_limit_l_max 17
_diffrn_reflns_limit_l_min -17
_diffrn_reflns_number 23161
_diffrn_reflns_point_group_measured_fraction_full 0.999
_diffrn_reflns_point_group_measured_fraction_max 0.999
_diffrn_reflns_theta_full 21.498
_diffrn_reflns_theta_max 21.498
_diffrn_reflns_theta_min 1.558
_exptl_absorpt_coefficient_mu 0.088
_exptl_absorpt_correction_T_max 0.7457
_exptl_absorpt_correction_T_min 0.7012
_exptl_absorpt_correction_type none
_exptl_crystal_colour yellow
_exptl_crystal_colour_primary yellow
_exptl_crystal_density_diffrn 1.304
_exptl_crystal_description cubic
_exptl_crystal_F_000 976
_exptl_crystal_size_max 0.5
_exptl_crystal_size_mid 0.03
_exptl_crystal_size_min 0.01
_refine_diff_density_max 0.182
_refine_diff_density_min -0.236
_refine_diff_density_rms 0.045
_refine_ls_extinction_method none
_refine_ls_goodness_of_fit_ref 1.030
_refine_ls_hydrogen_treatment constr
_refine_ls_matrix_type full
_refine_ls_number_parameters 637
_refine_ls_number_reflns 5444
_refine_ls_number_restraints 18
_refine_ls_restrained_S_all 1.028
_refine_ls_R_factor_all 0.0660
_refine_ls_R_factor_gt 0.0419
_refine_ls_shift/su_max 0.000
_refine_ls_shift/su_mean 0.000
_refine_ls_structure_factor_coef Fsqd
_refine_ls_weighting_details 'w=1/[\s^2^(Fo^2^)+(0.0496P)^2^+0.2324P] where P=(Fo^2^+2Fc^2^)/3'
_refine_ls_weighting_scheme calc
_refine_ls_wR_factor_gt 0.0949
_refine_ls_wR_factor_ref 0.1102
_reflns_Friedel_coverage 0.000
_reflns_number_gt 4030
_reflns_number_total 5444
_reflns_threshold_expression 'I > 2\s(I)'
_cod_data_source_file d4cc05113k2.cif
_cod_data_source_block mo_te_0m_a
_cod_database_code 7134060
_shelx_shelxl_version_number 2019/1
_shelx_space_group_comment
;
The symmetry employed for this shelxl refinement is uniquely defined
by the following loop, which should always be used as a source of
symmetry information in preference to the above space-group names.
They are only intended as comments.
;
_olex2_refinement_description
;
1. Rigid bond restraints
 O4A, O4B
 with sigma for 1-2 distances of 0.01 and sigma for 1-3 distances of 0.01
2. Uiso/Uaniso restraints and constraints
O4A \\sim O4B: within 2A with sigma of 0.05 and sigma for terminal atoms of 0.1
within 2A
Uanis(O4A) \\sim Ueq, Uanis(O4B) \\sim Ueq: with sigma of 0.01 and sigma for
terminal atoms of 0.02
Uanis(O4A) = Uanis(O4B)
3. Others
 Sof(O4B)=1-FVAR(1)
 Sof(O4A)=FVAR(1)
4.a Secondary CH2 refined with riding coordinates:
 C22(H22A,H22B), C51(H51A,H51B)
4.b Aromatic/amide H refined with riding coordinates:
 C2(H2), C3(H3), C4(H4), C5(H5), C6(H6), C7(H7), C8(H8), C9(H9), C10(H10),
 C11(H11), C14(H14), C15(H15), C17(H17), C18(H18), C19(H19), C25(H25), C26(H26),
  C28(H28), C29(H29), C31(H31), C32(H32), C33(H33), C34(H34), C35(H35),
 C37(H37), C38(H38), C39(H39), C40(H40), C41(H41), C43(H43), C44(H44), C46(H46),
  C47(H47), C48(H48), C54(H54), C55(H55), C57(H57), C58(H58)
4.c Idealised Me refined as rotating group:
 C23(H23A,H23B,H23C), C52(H52A,H52B,H52C)
;
_olex2_submission_special_instructions 'No special instructions were received'

loop_
_space_group_symop_operation_xyz
'x, y, z'
'-x, -y, -z'

loop_
_atom_site_label
_atom_site_type_symbol
_atom_site_fract_x
_atom_site_fract_y
_atom_site_fract_z
_atom_site_U_iso_or_equiv
_atom_site_adp_type
_atom_site_occupancy
_atom_site_site_symmetry_order
_atom_site_calc_flag
_atom_site_refinement_flags_posn
_atom_site_refinement_flags_adp
_atom_site_refinement_flags_occupancy
_atom_site_disorder_assembly
_atom_site_disorder_group
C1 C 1.0485(2) 0.4660(2) 0.83276(18) 0.0237(7) Uani 1 1 d . . . . .
C2 C 1.0981(2) 0.3926(2) 0.89012(18) 0.0274(7) Uani 1 1 d . . . . .
H2 H 1.090099 0.323902 0.894609 0.033 Uiso 1 1 calc R U . . .
C3 C 1.1598(3) 0.4214(2) 0.94103(18) 0.0301(8) Uani 1 1 d . . . . .
H3 H 1.192497 0.371324 0.979973 0.036 Uiso 1 1 calc R U . . .
C4 C 1.1740(3) 0.5221(2) 0.93538(19) 0.0306(8) Uani 1 1 d . . . . .
H4 H 1.217267 0.540598 0.969074 0.037 Uiso 1 1 calc R U . . .
C5 C 1.1230(2) 0.5952(2) 0.87899(18) 0.0290(7) Uani 1 1 d . . . . .
H5 H 1.130796 0.663758 0.874967 0.035 Uiso 1 1 calc R U . . .
C6 C 1.0602(2) 0.5674(2) 0.82821(18) 0.0278(7) Uani 1 1 d . . . . .
H6 H 1.025399 0.617470 0.790626 0.033 Uiso 1 1 calc R U . . .
C7 C 1.1315(3) 0.5450(2) 0.64008(19) 0.0318(8) Uani 1 1 d . . . . .
H7 H 1.198813 0.522497 0.662531 0.038 Uiso 1 1 calc R U . . .
C8 C 1.1509(3) 0.6139(2) 0.5583(2) 0.0385(8) Uani 1 1 d . . . . .
H8 H 1.230995 0.638888 0.526299 0.046 Uiso 1 1 calc R U . . .
C9 C 1.0526(3) 0.6459(2) 0.5239(2) 0.0470(9) Uani 1 1 d . . . . .
H9 H 1.066062 0.691646 0.468264 0.056 Uiso 1 1 calc R U . . .
C10 C 0.9338(3) 0.6101(2) 0.5720(2) 0.0493(10) Uani 1 1 d . . . . .
H10 H 0.867028 0.631288 0.548621 0.059 Uiso 1 1 calc R U . . .
C11 C 0.9139(3) 0.5430(2) 0.6548(2) 0.0360(8) Uani 1 1 d . . . . .
H11 H 0.833440 0.520453 0.687714 0.043 Uiso 1 1 calc R U . . .
C12 C 1.0132(2) 0.5091(2) 0.68895(17) 0.0237(7) Uani 1 1 d . . . . .
C13 C 0.9195(2) 0.3492(2) 0.79781(18) 0.0221(7) Uani 1 1 d . . . . .
C14 C 0.8421(2) 0.3063(2) 0.88126(18) 0.0268(7) Uani 1 1 d . . . . .
H14 H 0.840929 0.335461 0.924650 0.032 Uiso 1 1 calc R U . . .
C15 C 0.7675(2) 0.2207(2) 0.89935(18) 0.0245(7) Uani 1 1 d . . . . .
H15 H 0.716610 0.193398 0.955320 0.029 Uiso 1 1 calc R U . . .
C16 C 0.7652(2) 0.1734(2) 0.83710(17) 0.0203(7) Uani 1 1 d . . . . .
C17 C 0.8462(2) 0.2165(2) 0.75427(17) 0.0225(7) Uani 1 1 d . . . . .
H17 H 0.849095 0.186672 0.711036 0.027 Uiso 1 1 calc R U . . .
C18 C 0.9211(2) 0.3016(2) 0.73548(18) 0.0235(7) Uani 1 1 d . . . . .
H18 H 0.973885 0.327896 0.680020 0.028 Uiso 1 1 calc R U . . .
C19 C 0.6806(2) 0.08446(19) 0.86219(18) 0.0206(7) Uani 1 1 d . . . . .
H19 H 0.641849 0.059688 0.921289 0.025 Uiso 1 1 calc R U . . .
C20 C 0.6494(2) 0.0326(2) 0.81423(17) 0.0217(7) Uani 1 1 d . . . . .
C21 C 0.5548(2) -0.0530(2) 0.8588(2) 0.0221(7) Uani 1 1 d . . . . .
C22 C 0.4260(3) -0.1701(2) 0.83587(19) 0.0322(8) Uani 1 1 d . . . . .
H22A H 0.348278 -0.146553 0.864635 0.039 Uiso 1 1 calc R U . . .
H22B H 0.450725 -0.227917 0.877543 0.039 Uiso 1 1 calc R U . . .
C23 C 0.4116(3) -0.2005(2) 0.75985(19) 0.0352(8) Uani 1 1 d . . . . .
H23A H 0.389925 -0.142070 0.718262 0.053 Uiso 1 1 calc R U . . .
H23B H 0.347146 -0.253113 0.779701 0.053 Uiso 1 1 calc R U . . .
H23C H 0.488364 -0.225739 0.733194 0.053 Uiso 1 1 calc R U . . .
C24 C 0.6963(2) 0.05822(19) 0.71790(17) 0.0191(7) Uani 1 1 d . . . . .
C25 C 0.6355(2) 0.1278(2) 0.66492(17) 0.0230(7) Uani 1 1 d . . . . .
H25 H 0.565836 0.158406 0.689912 0.028 Uiso 1 1 calc R U . . .
C26 C 0.6762(2) 0.1526(2) 0.57571(18) 0.0244(7) Uani 1 1 d . . . . .
H26 H 0.633770 0.198325 0.540598 0.029 Uiso 1 1 calc R U . . .
C27 C 0.7810(2) 0.1084(2) 0.53992(17) 0.0220(7) Uani 1 1 d . . . . .
C28 C 0.8444(2) 0.0399(2) 0.58971(18) 0.0248(7) Uani 1 1 d . . . . .
H28 H 0.915571 0.011437 0.564080 0.030 Uiso 1 1 calc R U . . .
C29 C 0.8007(2) 0.0139(2) 0.67892(18) 0.0240(7) Uani 1 1 d . . . . .
H29 H 0.841745 -0.034010 0.713526 0.029 Uiso 1 1 calc R U . . .
C30 C 0.7616(2) 0.9174(2) 0.34208(17) 0.0239(7) Uani 1 1 d . . . . .
C31 C 0.6414(3) 0.9182(2) 0.39127(19) 0.0323(8) Uani 1 1 d . . . . .
H31 H 0.578085 0.937138 0.363914 0.039 Uiso 1 1 calc R U . . .
C32 C 0.6137(3) 0.8912(2) 0.48047(19) 0.0387(9) Uani 1 1 d . . . . .
H32 H 0.531946 0.891183 0.512744 0.046 Uiso 1 1 calc R U . . .
C33 C 0.7063(3) 0.8641(2) 0.5221(2) 0.0388(8) Uani 1 1 d . . . . .
H33 H 0.687735 0.845637 0.582285 0.047 Uiso 1 1 calc R U . . .
C34 C 0.8270(3) 0.8649(2) 0.4733(2) 0.0354(8) Uani 1 1 d . . . . .
H34 H 0.890406 0.847593 0.500705 0.042 Uiso 1 1 calc R U . . .
C35 C 0.8549(3) 0.8913(2) 0.38366(19) 0.0296(8) Uani 1 1 d . . . . .
H35 H 0.936681 0.891440 0.351374 0.035 Uiso 1 1 calc R U . . .
C36 C 0.8926(2) 1.0064(2) 0.19612(17) 0.0227(7) Uani 1 1 d . . . . .
C37 C 0.9166(2) 1.0956(2) 0.21253(18) 0.0274(7) Uani 1 1 d . . . . .
H37 H 0.863621 1.113221 0.258604 0.033 Uiso 1 1 calc R U . . .
C38 C 1.0189(3) 1.1583(2) 0.1606(2) 0.0330(8) Uani 1 1 d . . . . .
H38 H 1.035437 1.217161 0.172799 0.040 Uiso 1 1 calc R U . . .
C39 C 1.0966(3) 1.1348(2) 0.09108(19) 0.0323(8) Uani 1 1 d . . . . .
H39 H 1.164392 1.178196 0.055614 0.039 Uiso 1 1 calc R U . . .
C40 C 1.0734(2) 1.0468(2) 0.07443(18) 0.0295(8) Uani 1 1 d . . . . .
H40 H 1.125656 1.030680 0.027337 0.035 Uiso 1 1 calc R U . . .
C41 C 0.9727(2) 0.9818(2) 0.12728(17) 0.0244(7) Uani 1 1 d . . . . .
H41 H 0.959004 0.921399 0.116390 0.029 Uiso 1 1 calc R U . . .
C42 C 0.7302(2) 0.8804(2) 0.21568(17) 0.0217(7) Uani 1 1 d . . . . .
C43 C 0.7049(2) 0.7765(2) 0.25885(18) 0.0257(7) Uani 1 1 d . . . . .
H43 H 0.727299 0.747207 0.310266 0.031 Uiso 1 1 calc R U . . .
C44 C 0.6476(2) 0.7168(2) 0.22684(18) 0.0271(7) Uani 1 1 d . . . . .
H44 H 0.631909 0.647634 0.257194 0.033 Uiso 1 1 calc R U . . .
C45 C 0.6120(2) 0.7569(2) 0.14972(17) 0.0206(7) Uani 1 1 d . . . . .
C46 C 0.6406(2) 0.8605(2) 0.10591(17) 0.0222(7) Uani 1 1 d . . . . .
H46 H 0.620107 0.889872 0.053793 0.027 Uiso 1 1 calc R U . . .
C47 C 0.6986(2) 0.9205(2) 0.13812(17) 0.0234(7) Uani 1 1 d . . . . .
H47 H 0.716918 0.989310 0.107127 0.028 Uiso 1 1 calc R U . . .
C48 C 0.5472(2) 0.6980(2) 0.11371(18) 0.0234(7) Uani 1 1 d . . . . .
H48 H 0.545619 0.729693 0.056530 0.028 Uiso 1 1 calc R U . . .
C49 C 0.4895(2) 0.6051(2) 0.15063(17) 0.0209(7) Uani 1 1 d . . . . .
C50 C 0.4260(2) 0.5622(2) 0.1013(2) 0.0257(7) Uani 1 1 d . . . . .
C51 C 0.3024(3) 0.4167(2) 0.11578(19) 0.0327(8) Uani 1 1 d . . . . .
H51A H 0.353522 0.414210 0.059852 0.039 Uiso 1 1 calc R U . . .
H51B H 0.226019 0.449489 0.107937 0.039 Uiso 1 1 calc R U . . .
C52 C 0.2750(3) 0.3115(2) 0.1784(2) 0.0518(10) Uani 1 1 d . . . . .
H52A H 0.351285 0.281077 0.187047 0.078 Uiso 1 1 calc R U . . .
H52B H 0.233892 0.270683 0.155587 0.078 Uiso 1 1 calc R U . . .
H52C H 0.222283 0.315106 0.232757 0.078 Uiso 1 1 calc R U . . .
C53 C 0.4738(2) 0.5451(2) 0.24335(17) 0.0212(7) Uani 1 1 d . . . . .
C54 C 0.3834(2) 0.5719(2) 0.30671(18) 0.0260(7) Uani 1 1 d . . . . .
H54 H 0.333943 0.626623 0.290364 0.031 Uiso 1 1 calc R U . . .
C55 C 0.3653(3) 0.5190(2) 0.39340(18) 0.0281(7) Uani 1 1 d . . . . .
H55 H 0.303755 0.536703 0.435578 0.034 Uiso 1 1 calc R U . . .
C56 C 0.4406(2) 0.4396(2) 0.41584(18) 0.0249(7) Uani 1 1 d . . . . .
C57 C 0.5303(2) 0.4104(2) 0.35510(18) 0.0259(7) Uani 1 1 d . . . . .
H57 H 0.579793 0.355917 0.372027 0.031 Uiso 1 1 calc R U . . .
C58 C 0.5461(3) 0.4632(2) 0.26798(19) 0.0266(7) Uani 1 1 d . . . . .
H58 H 0.605628 0.443389 0.225986 0.032 Uiso 1 1 calc R U . . .
N1 N 0.9911(2) 0.44039(17) 0.77538(14) 0.0264(6) Uani 1 1 d . . . . .
N2 N 0.7875(2) 0.94210(17) 0.24960(14) 0.0265(6) Uani 1 1 d . . . . .
N3 N 0.4250(3) 0.38766(19) 0.50825(16) 0.0362(7) Uani 1 1 d . . . . .
N4 N 0.8256(3) 0.13732(18) 0.44434(15) 0.0312(6) Uani 1 1 d . . . . .
O1 O 0.36783(17) 0.47236(15) 0.15278(12) 0.0312(5) Uani 1 1 d . . . . .
O2 O 0.42386(17) 0.60039(14) 0.02637(13) 0.0307(5) Uani 1 1 d . . . . .
O3 O 0.5028(2) 0.32959(16) 0.53045(13) 0.0463(6) Uani 1 1 d . . . . .
O4A O 0.3100(14) 0.3826(12) 0.5548(9) 0.0433(17) Uani 0.316(14) 1 d . U P A 1
O4B O 0.3466(7) 0.4159(6) 0.5626(4) 0.0433(17) Uani 0.684(14) 1 d . U P A 2
O5 O 0.7537(2) 0.17718(17) 0.40159(13) 0.0434(6) Uani 1 1 d . . . . .
O6 O 0.9336(2) 0.12071(15) 0.41227(13) 0.0399(6) Uani 1 1 d . . . . .
O7 O 0.51137(17) -0.08829(14) 0.93650(12) 0.0287(5) Uani 1 1 d . . . . .
O8 O 0.52129(16) -0.08843(13) 0.80106(12) 0.0272(5) Uani 1 1 d . . . . .

loop_
_atom_site_aniso_label
_atom_site_aniso_U_11
_atom_site_aniso_U_22
_atom_site_aniso_U_33
_atom_site_aniso_U_23
_atom_site_aniso_U_13
_atom_site_aniso_U_12
C1 0.0197(16) 0.0245(19) 0.0264(18) -0.0084(15) -0.0044(14) -0.0006(14)
C2 0.0304(17) 0.0244(18) 0.0284(18) -0.0089(15) -0.0077(15) -0.0022(14)
C3 0.0319(18) 0.027(2) 0.0326(19) -0.0076(15) -0.0137(15) 0.0047(14)
C4 0.0323(18) 0.034(2) 0.0323(19) -0.0149(16) -0.0127(16) -0.0039(15)
C5 0.0313(18) 0.0226(18) 0.0345(19) -0.0124(16) -0.0060(15) -0.0047(14)
C6 0.0272(17) 0.0236(19) 0.0328(19) -0.0086(15) -0.0083(15) 0.0005(14)
C7 0.0305(19) 0.0294(19) 0.035(2) -0.0121(17) -0.0050(16) -0.0012(15)
C8 0.042(2) 0.033(2) 0.034(2) -0.0110(17) 0.0038(17) -0.0108(16)
C9 0.077(3) 0.031(2) 0.030(2) -0.0032(16) -0.015(2) -0.015(2)
C10 0.059(3) 0.037(2) 0.050(2) 0.0038(19) -0.028(2) -0.0124(19)
C11 0.0323(19) 0.0289(19) 0.043(2) -0.0029(17) -0.0119(17) -0.0075(15)
C12 0.0263(18) 0.0220(17) 0.0243(18) -0.0092(15) -0.0062(15) -0.0036(14)
C13 0.0212(16) 0.0187(17) 0.0271(18) -0.0056(15) -0.0099(14) 0.0023(14)
C14 0.0274(17) 0.0292(19) 0.0266(19) -0.0135(15) -0.0052(15) -0.0043(15)
C15 0.0243(17) 0.0232(18) 0.0237(17) -0.0049(15) -0.0048(14) -0.0015(14)
C16 0.0204(16) 0.0164(16) 0.0243(18) -0.0059(14) -0.0067(14) 0.0020(13)
C17 0.0238(16) 0.0235(18) 0.0232(18) -0.0107(14) -0.0065(14) -0.0005(14)
C18 0.0220(16) 0.0248(18) 0.0232(17) -0.0083(15) -0.0036(14) -0.0010(14)
C19 0.0216(16) 0.0198(17) 0.0187(16) -0.0041(14) -0.0047(13) 0.0003(13)
C20 0.0190(16) 0.0213(17) 0.0247(17) -0.0058(14) -0.0070(14) 0.0014(13)
C21 0.0216(16) 0.0173(17) 0.030(2) -0.0090(16) -0.0085(15) 0.0002(13)
C22 0.0284(17) 0.0259(18) 0.041(2) -0.0124(16) -0.0017(15) -0.0112(14)
C23 0.0344(18) 0.0312(19) 0.044(2) -0.0159(16) -0.0099(16) -0.0096(15)
C24 0.0181(16) 0.0167(16) 0.0230(17) -0.0057(14) -0.0054(14) -0.0060(13)
C25 0.0155(15) 0.0275(18) 0.0264(19) -0.0105(15) -0.0035(14) 0.0002(13)
C26 0.0236(17) 0.0252(18) 0.0249(19) -0.0044(14) -0.0104(14) -0.0023(14)
C27 0.0265(17) 0.0218(17) 0.0178(17) -0.0087(14) -0.0020(14) -0.0050(14)
C28 0.0220(16) 0.0251(18) 0.0268(19) -0.0088(15) -0.0050(15) 0.0031(14)
C29 0.0239(17) 0.0213(17) 0.0267(19) -0.0056(14) -0.0085(14) 0.0007(14)
C30 0.0238(18) 0.0254(18) 0.0235(18) -0.0103(14) -0.0032(15) -0.0064(13)
C31 0.0269(19) 0.039(2) 0.033(2) -0.0136(16) -0.0064(16) -0.0067(15)
C32 0.0321(19) 0.053(2) 0.029(2) -0.0185(17) 0.0045(17) -0.0109(17)
C33 0.047(2) 0.043(2) 0.0231(19) -0.0089(16) -0.0037(18) -0.0165(17)
C34 0.041(2) 0.035(2) 0.033(2) -0.0070(16) -0.0168(17) -0.0032(16)
C35 0.0245(17) 0.0315(19) 0.034(2) -0.0139(16) -0.0058(15) -0.0006(14)
C36 0.0204(16) 0.0226(18) 0.0250(18) -0.0060(15) -0.0068(14) -0.0013(14)
C37 0.0260(17) 0.0258(19) 0.0327(19) -0.0122(16) -0.0075(15) 0.0008(15)
C38 0.0281(18) 0.0215(18) 0.052(2) -0.0106(17) -0.0147(17) -0.0023(15)
C39 0.0234(17) 0.0269(19) 0.037(2) 0.0019(16) -0.0034(16) -0.0098(14)
C40 0.0262(18) 0.035(2) 0.0251(18) -0.0083(16) -0.0027(15) -0.0058(15)
C41 0.0264(17) 0.0243(17) 0.0238(17) -0.0083(15) -0.0070(15) -0.0041(14)
C42 0.0170(15) 0.0265(19) 0.0195(17) -0.0082(15) 0.0016(13) -0.0088(13)
C43 0.0214(16) 0.032(2) 0.0230(17) -0.0049(15) -0.0091(14) -0.0019(14)
C44 0.0283(17) 0.0218(17) 0.0300(19) -0.0053(15) -0.0075(15) -0.0066(14)
C45 0.0185(15) 0.0238(18) 0.0215(17) -0.0087(14) -0.0061(13) -0.0016(13)
C46 0.0202(16) 0.0283(19) 0.0154(16) -0.0045(15) -0.0020(13) -0.0017(14)
C47 0.0216(16) 0.0198(17) 0.0266(18) -0.0049(14) -0.0048(14) -0.0040(13)
C48 0.0209(16) 0.0278(19) 0.0225(17) -0.0091(15) -0.0062(13) 0.0032(14)
C49 0.0186(15) 0.0217(18) 0.0248(18) -0.0105(15) -0.0058(13) 0.0003(14)
C50 0.0208(17) 0.029(2) 0.031(2) -0.0158(17) -0.0061(15) 0.0022(15)
C51 0.0267(17) 0.043(2) 0.037(2) -0.0211(17) -0.0121(15) -0.0062(15)
C52 0.047(2) 0.037(2) 0.086(3) -0.024(2) -0.035(2) -0.0024(17)
C53 0.0195(16) 0.0190(17) 0.0274(18) -0.0086(14) -0.0078(14) -0.0027(13)
C54 0.0209(16) 0.0251(18) 0.033(2) -0.0075(16) -0.0102(15) 0.0065(14)
C55 0.0260(17) 0.0279(18) 0.0251(19) -0.0053(15) -0.0021(14) 0.0051(15)
C56 0.0286(17) 0.0227(18) 0.0217(18) -0.0047(15) -0.0061(15) -0.0006(14)
C57 0.0263(17) 0.0194(17) 0.035(2) -0.0080(16) -0.0135(15) 0.0052(14)
C58 0.0269(17) 0.0219(18) 0.033(2) -0.0119(15) -0.0060(15) -0.0011(14)
N1 0.0302(14) 0.0245(15) 0.0256(15) -0.0052(12) -0.0105(12) -0.0095(12)
N2 0.0263(14) 0.0345(15) 0.0194(15) -0.0115(12) -0.0010(12) -0.0133(12)
N3 0.0426(17) 0.0307(16) 0.0313(18) -0.0054(14) -0.0090(15) 0.0082(14)
N4 0.0369(17) 0.0331(16) 0.0263(16) -0.0130(13) -0.0077(15) -0.0006(13)
O1 0.0342(12) 0.0306(13) 0.0311(12) -0.0094(11) -0.0102(10) -0.0134(10)
O2 0.0338(12) 0.0348(13) 0.0276(13) -0.0117(11) -0.0123(10) -0.0005(10)
O3 0.0535(15) 0.0456(15) 0.0377(14) -0.0042(12) -0.0211(12) 0.0180(13)
O4A 0.052(4) 0.043(4) 0.0270(18) -0.008(2) -0.002(2) 0.015(3)
O4B 0.052(4) 0.043(4) 0.0270(18) -0.008(2) -0.002(2) 0.015(3)
O5 0.0488(14) 0.0582(16) 0.0287(13) -0.0130(12) -0.0207(12) 0.0087(12)
O6 0.0370(14) 0.0496(15) 0.0294(13) -0.0157(11) 0.0007(11) 0.0063(11)
O7 0.0347(12) 0.0276(12) 0.0194(13) -0.0026(10) -0.0035(10) -0.0096(10)
O8 0.0274(11) 0.0258(12) 0.0287(12) -0.0100(10) -0.0040(9) -0.0117(9)

loop_
_atom_type_symbol
_atom_type_description
_atom_type_scat_dispersion_real
_atom_type_scat_dispersion_imag
_atom_type_scat_source
C C 0.0033 0.0016 'International Tables Vol C Tables 4.2.6.8 and 6.1.1.4'
H H 0.0000 0.0000 'International Tables Vol C Tables 4.2.6.8 and 6.1.1.4'
N N 0.0061 0.0033 'International Tables Vol C Tables 4.2.6.8 and 6.1.1.4'
O O 0.0106 0.0060 'International Tables Vol C Tables 4.2.6.8 and 6.1.1.4'

loop_
_geom_angle_atom_site_label_1
_geom_angle_atom_site_label_2
_geom_angle_atom_site_label_3
_geom_angle
_geom_angle_site_symmetry_1
_geom_angle_site_symmetry_3
_geom_angle_publ_flag
C2 C1 C6 119.0(3) . . ?
C2 C1 N1 121.6(3) . . ?
C6 C1 N1 119.4(3) . . ?
C1 C2 H2 120.1 . . ?
C1 C2 C3 119.8(3) . . ?
C3 C2 H2 120.1 . . ?
C2 C3 H3 119.3 . . ?
C4 C3 C2 121.5(3) . . ?
C4 C3 H3 119.3 . . ?
C3 C4 H4 120.6 . . ?
C3 C4 C5 118.8(3) . . ?
C5 C4 H4 120.6 . . ?
C4 C5 H5 119.8 . . ?
C4 C5 C6 120.4(3) . . ?
C6 C5 H5 119.8 . . ?
C1 C6 H6 119.7 . . ?
C5 C6 C1 120.6(3) . . ?
C5 C6 H6 119.7 . . ?
C8 C7 H7 119.7 . . ?
C8 C7 C12 120.5(3) . . ?
C12 C7 H7 119.7 . . ?
C7 C8 H8 119.9 . . ?
C9 C8 C7 120.2(3) . . ?
C9 C8 H8 119.9 . . ?
C8 C9 H9 120.1 . . ?
C8 C9 C10 119.8(3) . . ?
C10 C9 H9 120.1 . . ?
C9 C10 H10 120.0 . . ?
C9 C10 C11 120.0(3) . . ?
C11 C10 H10 120.0 . . ?
C10 C11 H11 119.9 . . ?
C10 C11 C12 120.2(3) . . ?
C12 C11 H11 119.9 . . ?
C7 C12 C11 119.2(3) . . ?
C7 C12 N1 121.1(3) . . ?
C11 C12 N1 119.7(3) . . ?
C14 C13 N1 121.6(3) . . ?
C18 C13 C14 118.2(3) . . ?
C18 C13 N1 120.1(2) . . ?
C13 C14 H14 120.0 . . ?
C15 C14 C13 120.0(3) . . ?
C15 C14 H14 120.0 . . ?
C14 C15 H15 118.6 . . ?
C14 C15 C16 122.7(3) . . ?
C16 C15 H15 118.6 . . ?
C15 C16 C17 116.1(3) . . ?
C15 C16 C19 118.5(2) . . ?
C17 C16 C19 125.3(3) . . ?
C16 C17 H17 119.1 . . ?
C18 C17 C16 121.7(3) . . ?
C18 C17 H17 119.1 . . ?
C13 C18 H18 119.4 . . ?
C17 C18 C13 121.2(3) . . ?
C17 C18 H18 119.4 . . ?
C16 C19 H19 114.6 . . ?
C20 C19 C16 130.8(3) . . ?
C20 C19 H19 114.6 . . ?
C19 C20 C21 118.1(3) . . ?
C19 C20 C24 125.1(3) . . ?
C21 C20 C24 116.7(2) . . ?
O7 C21 C20 126.1(3) . . ?
O7 C21 O8 122.8(3) . . ?
O8 C21 C20 111.1(3) . . ?
H22A C22 H22B 108.6 . . ?
C23 C22 H22A 110.4 . . ?
C23 C22 H22B 110.4 . . ?
O8 C22 H22A 110.4 . . ?
O8 C22 H22B 110.4 . . ?
O8 C22 C23 106.6(2) . . ?
C22 C23 H23A 109.5 . . ?
C22 C23 H23B 109.5 . . ?
C22 C23 H23C 109.5 . . ?
H23A C23 H23B 109.5 . . ?
H23A C23 H23C 109.5 . . ?
H23B C23 H23C 109.5 . . ?
C25 C24 C20 120.0(2) . . ?
C25 C24 C29 118.2(3) . . ?
C29 C24 C20 121.8(2) . . ?
C24 C25 H25 119.4 . . ?
C26 C25 C24 121.3(3) . . ?
C26 C25 H25 119.4 . . ?
C25 C26 H26 120.7 . . ?
C27 C26 C25 118.5(3) . . ?
C27 C26 H26 120.7 . . ?
C26 C27 N4 118.1(3) . . ?
C28 C27 C26 122.1(3) . . ?
C28 C27 N4 119.7(2) . . ?
C27 C28 H28 120.7 . . ?
C27 C28 C29 118.6(3) . . ?
C29 C28 H28 120.7 . . ?
C24 C29 H29 119.4 . . ?
C28 C29 C24 121.1(3) . . ?
C28 C29 H29 119.4 . . ?
C31 C30 C35 118.8(3) . . ?
C31 C30 N2 119.9(3) . . ?
C35 C30 N2 121.3(2) . . ?
C30 C31 H31 119.6 . . ?
C32 C31 C30 120.9(3) . . ?
C32 C31 H31 119.6 . . ?
C31 C32 H32 119.8 . . ?
C33 C32 C31 120.4(3) . . ?
C33 C32 H32 119.8 . . ?
C32 C33 H33 120.5 . . ?
C32 C33 C34 119.0(3) . . ?
C34 C33 H33 120.5 . . ?
C33 C34 H34 119.7 . . ?
C33 C34 C35 120.6(3) . . ?
C35 C34 H34 119.7 . . ?
C30 C35 C34 120.2(3) . . ?
C30 C35 H35 119.9 . . ?
C34 C35 H35 119.9 . . ?
C37 C36 N2 120.0(3) . . ?
C41 C36 C37 118.9(3) . . ?
C41 C36 N2 121.1(3) . . ?
C36 C37 H37 119.9 . . ?
C38 C37 C36 120.1(3) . . ?
C38 C37 H37 119.9 . . ?
C37 C38 H38 119.6 . . ?
C39 C38 C37 120.8(3) . . ?
C39 C38 H38 119.6 . . ?
C38 C39 H39 120.3 . . ?
C40 C39 C38 119.4(3) . . ?
C40 C39 H39 120.3 . . ?
C39 C40 H40 119.8 . . ?
C39 C40 C41 120.5(3) . . ?
C41 C40 H40 119.8 . . ?
C36 C41 C40 120.3(3) . . ?
C36 C41 H41 119.9 . . ?
C40 C41 H41 119.9 . . ?
C43 C42 N2 120.9(3) . . ?
C47 C42 C43 117.7(3) . . ?
C47 C42 N2 121.4(3) . . ?
C42 C43 H43 119.5 . . ?
C44 C43 C42 121.0(3) . . ?
C44 C43 H43 119.5 . . ?
C43 C44 H44 119.0 . . ?
C43 C44 C45 121.9(3) . . ?
C45 C44 H44 119.0 . . ?
C44 C45 C48 124.5(3) . . ?
C46 C45 C44 116.5(3) . . ?
C46 C45 C48 119.0(3) . . ?
C45 C46 H46 119.3 . . ?
C47 C46 C45 121.5(3) . . ?
C47 C46 H46 119.3 . . ?
C42 C47 H47 119.4 . . ?
C46 C47 C42 121.3(3) . . ?
C46 C47 H47 119.4 . . ?
C45 C48 H48 115.1 . . ?
C49 C48 C45 129.8(3) . . ?
C49 C48 H48 115.1 . . ?
C48 C49 C50 119.9(3) . . ?
C48 C49 C53 123.4(3) . . ?
C50 C49 C53 116.4(2) . . ?
O1 C50 C49 109.5(3) . . ?
O2 C50 C49 126.7(3) . . ?
O2 C50 O1 123.7(3) . . ?
H51A C51 H51B 108.7 . . ?
C52 C51 H51A 110.5 . . ?
C52 C51 H51B 110.5 . . ?
O1 C51 H51A 110.5 . . ?
O1 C51 H51B 110.5 . . ?
O1 C51 C52 106.3(2) . . ?
C51 C52 H52A 109.5 . . ?
C51 C52 H52B 109.5 . . ?
C51 C52 H52C 109.5 . . ?
H52A C52 H52B 109.5 . . ?
H52A C52 H52C 109.5 . . ?
H52B C52 H52C 109.5 . . ?
C54 C53 C49 119.0(2) . . ?
C58 C53 C49 121.9(2) . . ?
C58 C53 C54 119.1(3) . . ?
C53 C54 H54 119.4 . . ?
C55 C54 C53 121.3(3) . . ?
C55 C54 H54 119.4 . . ?
C54 C55 H55 120.9 . . ?
C56 C55 C54 118.2(3) . . ?
C56 C55 H55 120.9 . . ?
C55 C56 N3 117.6(3) . . ?
C57 C56 C55 122.2(3) . . ?
C57 C56 N3 120.1(3) . . ?
C56 C57 H57 120.5 . . ?
C56 C57 C58 119.0(3) . . ?
C58 C57 H57 120.5 . . ?
C53 C58 C57 120.2(3) . . ?
C53 C58 H58 119.9 . . ?
C57 C58 H58 119.9 . . ?
C1 N1 C12 117.6(2) . . ?
C13 N1 C1 123.6(2) . . ?
C13 N1 C12 118.7(2) . . ?
C36 N2 C30 119.2(2) . . ?
C42 N2 C30 118.2(2) . . ?
C42 N2 C36 120.2(2) . . ?
O3 N3 C56 119.0(3) . . ?
O3 N3 O4A 123.6(7) . . ?
O3 N3 O4B 119.9(4) . . ?
O4A N3 C56 113.2(7) . . ?
O4B N3 C56 119.9(3) . . ?
O5 N4 C27 118.5(2) . . ?
O5 N4 O6 123.6(3) . . ?
O6 N4 C27 117.9(2) . . ?
C50 O1 C51 118.1(2) . . ?
C21 O8 C22 116.9(2) . . ?

loop_
_geom_bond_atom_site_label_1
_geom_bond_atom_site_label_2
_geom_bond_distance
_geom_bond_site_symmetry_2
_geom_bond_publ_flag
C1 C2 1.376(4) . ?
C1 C6 1.383(4) . ?
C1 N1 1.422(4) . ?
C2 H2 0.9300 . ?
C2 C3 1.383(4) . ?
C3 H3 0.9300 . ?
C3 C4 1.371(4) . ?
C4 H4 0.9300 . ?
C4 C5 1.374(4) . ?
C5 H5 0.9300 . ?
C5 C6 1.382(4) . ?
C6 H6 0.9300 . ?
C7 H7 0.9300 . ?
C7 C8 1.376(4) . ?
C7 C12 1.377(4) . ?
C8 H8 0.9300 . ?
C8 C9 1.370(4) . ?
C9 H9 0.9300 . ?
C9 C10 1.378(5) . ?
C10 H10 0.9300 . ?
C10 C11 1.378(4) . ?
C11 H11 0.9300 . ?
C11 C12 1.383(4) . ?
C12 N1 1.431(4) . ?
C13 C14 1.396(4) . ?
C13 C18 1.390(4) . ?
C13 N1 1.411(3) . ?
C14 H14 0.9300 . ?
C14 C15 1.380(4) . ?
C15 H15 0.9300 . ?
C15 C16 1.396(4) . ?
C16 C17 1.405(4) . ?
C16 C19 1.462(4) . ?
C17 H17 0.9300 . ?
C17 C18 1.374(4) . ?
C18 H18 0.9300 . ?
C19 H19 0.9300 . ?
C19 C20 1.343(4) . ?
C20 C21 1.486(4) . ?
C20 C24 1.493(4) . ?
C21 O7 1.211(3) . ?
C21 O8 1.349(3) . ?
C22 H22A 0.9700 . ?
C22 H22B 0.9700 . ?
C22 C23 1.508(4) . ?
C22 O8 1.451(3) . ?
C23 H23A 0.9600 . ?
C23 H23B 0.9600 . ?
C23 H23C 0.9600 . ?
C24 C25 1.384(4) . ?
C24 C29 1.391(4) . ?
C25 H25 0.9300 . ?
C25 C26 1.380(4) . ?
C26 H26 0.9300 . ?
C26 C27 1.374(4) . ?
C27 C28 1.366(4) . ?
C27 N4 1.477(4) . ?
C28 H28 0.9300 . ?
C28 C29 1.381(4) . ?
C29 H29 0.9300 . ?
C30 C31 1.379(4) . ?
C30 C35 1.381(4) . ?
C30 N2 1.434(4) . ?
C31 H31 0.9300 . ?
C31 C32 1.378(4) . ?
C32 H32 0.9300 . ?
C32 C33 1.377(4) . ?
C33 H33 0.9300 . ?
C33 C34 1.378(4) . ?
C34 H34 0.9300 . ?
C34 C35 1.385(4) . ?
C35 H35 0.9300 . ?
C36 C37 1.389(4) . ?
C36 C41 1.383(4) . ?
C36 N2 1.417(4) . ?
C37 H37 0.9300 . ?
C37 C38 1.380(4) . ?
C38 H38 0.9300 . ?
C38 C39 1.373(4) . ?
C39 H39 0.9300 . ?
C39 C40 1.371(4) . ?
C40 H40 0.9300 . ?
C40 C41 1.387(4) . ?
C41 H41 0.9300 . ?
C42 C43 1.390(4) . ?
C42 C47 1.384(4) . ?
C42 N2 1.412(3) . ?
C43 H43 0.9300 . ?
C43 C44 1.369(4) . ?
C44 H44 0.9300 . ?
C44 C45 1.400(4) . ?
C45 C46 1.394(4) . ?
C45 C48 1.460(4) . ?
C46 H46 0.9300 . ?
C46 C47 1.379(4) . ?
C47 H47 0.9300 . ?
C48 H48 0.9300 . ?
C48 C49 1.344(4) . ?
C49 C50 1.480(4) . ?
C49 C53 1.489(4) . ?
C50 O1 1.346(3) . ?
C50 O2 1.213(3) . ?
C51 H51A 0.9700 . ?
C51 H51B 0.9700 . ?
C51 C52 1.492(4) . ?
C51 O1 1.445(3) . ?
C52 H52A 0.9600 . ?
C52 H52B 0.9600 . ?
C52 H52C 0.9600 . ?
C53 C54 1.386(4) . ?
C53 C58 1.381(4) . ?
C54 H54 0.9300 . ?
C54 C55 1.377(4) . ?
C55 H55 0.9300 . ?
C55 C56 1.372(4) . ?
C56 C57 1.369(4) . ?
C56 N3 1.462(4) . ?
C57 H57 0.9300 . ?
C57 C58 1.386(4) . ?
C58 H58 0.9300 . ?
N3 O3 1.210(3) . ?
N3 O4A 1.306(15) . ?
N3 O4B 1.229(6) . ?
N4 O5 1.222(3) . ?
N4 O6 1.226(3) . ?

loop_
_geom_torsion_atom_site_label_1
_geom_torsion_atom_site_label_2
_geom_torsion_atom_site_label_3
_geom_torsion_atom_site_label_4
_geom_torsion
_geom_torsion_site_symmetry_1
_geom_torsion_site_symmetry_2
_geom_torsion_site_symmetry_3
_geom_torsion_site_symmetry_4
_geom_torsion_publ_flag
C1 C2 C3 C4 -0.5(4) . . . . ?
C2 C1 C6 C5 1.4(4) . . . . ?
C2 C1 N1 C12 -140.6(3) . . . . ?
C2 C1 N1 C13 36.2(4) . . . . ?
C2 C3 C4 C5 1.4(4) . . . . ?
C3 C4 C5 C6 -0.9(4) . . . . ?
C4 C5 C6 C1 -0.5(4) . . . . ?
C6 C1 C2 C3 -0.9(4) . . . . ?
C6 C1 N1 C12 36.3(4) . . . . ?
C6 C1 N1 C13 -146.9(3) . . . . ?
C7 C8 C9 C10 1.1(5) . . . . ?
C7 C12 N1 C1 48.1(4) . . . . ?
C7 C12 N1 C13 -128.8(3) . . . . ?
C8 C7 C12 C11 0.1(4) . . . . ?
C8 C7 C12 N1 -177.6(3) . . . . ?
C8 C9 C10 C11 0.5(5) . . . . ?
C9 C10 C11 C12 -1.8(5) . . . . ?
C10 C11 C12 C7 1.5(4) . . . . ?
C10 C11 C12 N1 179.2(3) . . . . ?
C11 C12 N1 C1 -129.6(3) . . . . ?
C11 C12 N1 C13 53.5(4) . . . . ?
C12 C7 C8 C9 -1.4(5) . . . . ?
C13 C14 C15 C16 0.1(4) . . . . ?
C14 C13 C18 C17 1.9(4) . . . . ?
C14 C13 N1 C1 36.6(4) . . . . ?
C14 C13 N1 C12 -146.7(3) . . . . ?
C14 C15 C16 C17 1.5(4) . . . . ?
C14 C15 C16 C19 -178.5(2) . . . . ?
C15 C16 C17 C18 -1.3(4) . . . . ?
C15 C16 C19 C20 171.4(3) . . . . ?
C16 C17 C18 C13 -0.4(4) . . . . ?
C16 C19 C20 C21 -177.2(2) . . . . ?
C16 C19 C20 C24 -1.4(4) . . . . ?
C17 C16 C19 C20 -8.6(4) . . . . ?
C18 C13 C14 C15 -1.8(4) . . . . ?
C18 C13 N1 C1 -145.7(3) . . . . ?
C18 C13 N1 C12 31.0(3) . . . . ?
C19 C16 C17 C18 178.6(2) . . . . ?
C19 C20 C21 O7 -8.3(4) . . . . ?
C19 C20 C21 O8 171.7(2) . . . . ?
C19 C20 C24 C25 -87.1(3) . . . . ?
C19 C20 C24 C29 92.8(3) . . . . ?
C20 C21 O8 C22 -178.0(2) . . . . ?
C20 C24 C25 C26 -179.7(2) . . . . ?
C20 C24 C29 C28 -178.7(3) . . . . ?
C21 C20 C24 C25 88.7(3) . . . . ?
C21 C20 C24 C29 -91.4(3) . . . . ?
C23 C22 O8 C21 -176.3(2) . . . . ?
C24 C20 C21 O7 175.6(3) . . . . ?
C24 C20 C21 O8 -4.4(3) . . . . ?
C24 C25 C26 C27 -1.4(4) . . . . ?
C25 C24 C29 C28 1.3(4) . . . . ?
C25 C26 C27 C28 0.9(4) . . . . ?
C25 C26 C27 N4 -178.5(2) . . . . ?
C26 C27 C28 C29 0.7(4) . . . . ?
C26 C27 N4 O5 -18.5(4) . . . . ?
C26 C27 N4 O6 160.9(2) . . . . ?
C27 C28 C29 C24 -1.8(4) . . . . ?
C28 C27 N4 O5 162.0(3) . . . . ?
C28 C27 N4 O6 -18.6(4) . . . . ?
C29 C24 C25 C26 0.4(4) . . . . ?
C30 C31 C32 C33 0.9(5) . . . . ?
C31 C30 C35 C34 1.0(4) . . . . ?
C31 C30 N2 C36 137.2(3) . . . . ?
C31 C30 N2 C42 -60.3(4) . . . . ?
C31 C32 C33 C34 0.3(5) . . . . ?
C32 C33 C34 C35 -0.8(5) . . . . ?
C33 C34 C35 C30 0.1(4) . . . . ?
C35 C30 C31 C32 -1.5(4) . . . . ?
C35 C30 N2 C36 -43.6(4) . . . . ?
C35 C30 N2 C42 118.9(3) . . . . ?
C36 C37 C38 C39 1.5(4) . . . . ?
C37 C36 C41 C40 -1.6(4) . . . . ?
C37 C36 N2 C30 -46.0(4) . . . . ?
C37 C36 N2 C42 151.9(3) . . . . ?
C37 C38 C39 C40 -1.4(4) . . . . ?
C38 C39 C40 C41 -0.2(4) . . . . ?
C39 C40 C41 C36 1.7(4) . . . . ?
C41 C36 C37 C38 0.0(4) . . . . ?
C41 C36 N2 C30 133.9(3) . . . . ?
C41 C36 N2 C42 -28.2(4) . . . . ?
C42 C43 C44 C45 0.1(4) . . . . ?
C43 C42 C47 C46 2.0(4) . . . . ?
C43 C42 N2 C30 -32.6(4) . . . . ?
C43 C42 N2 C36 129.8(3) . . . . ?
C43 C44 C45 C46 1.5(4) . . . . ?
C43 C44 C45 C48 -178.0(2) . . . . ?
C44 C45 C46 C47 -1.3(4) . . . . ?
C44 C45 C48 C49 13.6(4) . . . . ?
C45 C46 C47 C42 -0.4(4) . . . . ?
C45 C48 C49 C50 177.9(2) . . . . ?
C45 C48 C49 C53 4.5(4) . . . . ?
C46 C45 C48 C49 -165.8(3) . . . . ?
C47 C42 C43 C44 -1.8(4) . . . . ?
C47 C42 N2 C30 148.3(3) . . . . ?
C47 C42 N2 C36 -49.4(4) . . . . ?
C48 C45 C46 C47 178.2(2) . . . . ?
C48 C49 C50 O1 -175.7(2) . . . . ?
C48 C49 C50 O2 3.7(4) . . . . ?
C48 C49 C53 C54 76.9(3) . . . . ?
C48 C49 C53 C58 -103.5(3) . . . . ?
C49 C50 O1 C51 -178.5(2) . . . . ?
C49 C53 C54 C55 -179.8(3) . . . . ?
C49 C53 C58 C57 178.8(2) . . . . ?
C50 C49 C53 C54 -96.7(3) . . . . ?
C50 C49 C53 C58 82.9(3) . . . . ?
C52 C51 O1 C50 166.3(2) . . . . ?
C53 C49 C50 O1 -1.9(3) . . . . ?
C53 C49 C50 O2 177.6(3) . . . . ?
C53 C54 C55 C56 0.9(4) . . . . ?
C54 C53 C58 C57 -1.6(4) . . . . ?
C54 C55 C56 C57 -1.4(4) . . . . ?
C54 C55 C56 N3 176.8(2) . . . . ?
C55 C56 C57 C58 0.4(4) . . . . ?
C55 C56 N3 O3 -167.6(3) . . . . ?
C55 C56 N3 O4A 34.3(8) . . . . ?
C55 C56 N3 O4B -0.1(7) . . . . ?
C56 C57 C58 C53 1.2(4) . . . . ?
C57 C56 N3 O3 10.6(4) . . . . ?
C57 C56 N3 O4A -147.5(8) . . . . ?
C57 C56 N3 O4B 178.1(6) . . . . ?
C58 C53 C54 C55 0.6(4) . . . . ?
N1 C1 C2 C3 176.0(2) . . . . ?
N1 C1 C6 C5 -175.5(2) . . . . ?
N1 C13 C14 C15 175.9(2) . . . . ?
N1 C13 C18 C17 -175.8(2) . . . . ?
N2 C30 C31 C32 177.7(3) . . . . ?
N2 C30 C35 C34 -178.2(3) . . . . ?
N2 C36 C37 C38 179.9(2) . . . . ?
N2 C36 C41 C40 178.5(2) . . . . ?
N2 C42 C43 C44 179.0(2) . . . . ?
N2 C42 C47 C46 -178.8(2) . . . . ?
N3 C56 C57 C58 -177.7(2) . . . . ?
N4 C27 C28 C29 -179.9(2) . . . . ?
O2 C50 O1 C51 2.1(4) . . . . ?
O7 C21 O8 C22 2.0(4) . . . . ?
